data_2229452
loop_
_publ_author_name
'Wang, Xiu-Yan'
'Ma, Shuai'
'He, Yu'

_publ_section_title
;
 1-(1<i>H</i>-Imidazo[4,5-<i>f</i>][1,10]phenanthrolin-2-yl)naphthalen-2-ol
;
_journal_coeditor_code LH5209
_journal_issue 3
_journal_name_full 'Acta Crystallographica Section E'
_journal_page_first o725
_journal_paper_doi 10.1107/S1600536811005861
_journal_volume 67
_journal_year 2011
_chemical_formula_iupac 'C23 H14 N4 O'
_chemical_formula_moiety 'C23 H14 N4 O'
_chemical_formula_sum 'C23 H14 N4 O'
_chemical_formula_weight 362.38
_chemical_name_systematic
;
1-(1<i>H</i>-Imidazo[4,5-<i>f</i>][1,10]phenanthrolin-2-yl)naphthalen-2-ol
;
_space_group_IT_number 110
_symmetry_cell_setting tetragonal
_symmetry_space_group_name_Hall 'I 4bw -2c'
_symmetry_space_group_name_H-M 'I 41 c d'
_atom_sites_solution_hydrogens geom
_atom_sites_solution_primary direct
_atom_sites_solution_secondary difmap
_audit_creation_method SHELXL-97
_cell_angle_alpha 90.00
_cell_angle_beta 90.00
_cell_angle_gamma 90.00
_cell_formula_units_Z 16
_cell_length_a 22.5800(4)
_cell_length_b 22.5800(4)
_cell_length_c 13.7196(5)
_cell_measurement_reflns_used 3433
_cell_measurement_temperature 293(2)
_cell_measurement_theta_max 26.02
_cell_measurement_theta_min 1.80
_cell_volume 6995.0(3)
_computing_cell_refinement 'SAINT (Bruker, 1999)'
_computing_data_collection 'SMART (Bruker, 1997)'
_computing_data_reduction 'SAINT (Bruker, 1999)'
_computing_molecular_graphics 'SHELXTL (Sheldrick, 2008)'
_computing_publication_material 'SHELXL97 (Sheldrick, 2008)'
_computing_structure_refinement 'SHELXL97 (Sheldrick, 2008)'
_computing_structure_solution 'SHELXS97 (Sheldrick, 2008)'
_diffrn_ambient_temperature 293(2)
_diffrn_measured_fraction_theta_full 1.000
_diffrn_measured_fraction_theta_max 1.000
_diffrn_measurement_device_type 'Bruker APEX diffractometer'
_diffrn_measurement_method '\f and \w scans'
_diffrn_radiation_monochromator graphite
_diffrn_radiation_source 'fine-focus sealed tube'
_diffrn_radiation_type MoK\a
_diffrn_radiation_wavelength 0.71073
_diffrn_reflns_av_R_equivalents 0.0219
_diffrn_reflns_av_sigmaI/netI 0.0153
_diffrn_reflns_limit_h_max 27
_diffrn_reflns_limit_h_min -27
_diffrn_reflns_limit_k_max 20
_diffrn_reflns_limit_k_min -27
_diffrn_reflns_limit_l_max 16
_diffrn_reflns_limit_l_min -16
_diffrn_reflns_number 18374
_diffrn_reflns_theta_full 25.00
_diffrn_reflns_theta_max 26.02
_diffrn_reflns_theta_min 1.80
_diffrn_standards_decay_% 0
_diffrn_standards_interval_count 0
_diffrn_standards_interval_time 0
_diffrn_standards_number 0
_exptl_absorpt_coefficient_mu 0.088
_exptl_absorpt_correction_T_max 0.72
_exptl_absorpt_correction_T_min 0.41
_exptl_absorpt_correction_type multi-scan
_exptl_absorpt_process_details '(SADABS; Sheldrick, 1996)'
_exptl_crystal_colour 'pale yellow'
_exptl_crystal_density_diffrn 1.376
_exptl_crystal_density_method 'not measured'
_exptl_crystal_description block
_exptl_crystal_F_000 3008
_exptl_crystal_size_max 0.30
_exptl_crystal_size_mid 0.21
_exptl_crystal_size_min 0.18
_refine_diff_density_max 0.124
_refine_diff_density_min -0.138
_refine_ls_abs_structure_details 'Flack (1983), 1629 Friedel pairs'
_refine_ls_abs_structure_Flack 0.0(13)
_refine_ls_extinction_method none
_refine_ls_goodness_of_fit_ref 1.058
_refine_ls_hydrogen_treatment constr
_refine_ls_matrix_type full
_refine_ls_number_parameters 253
_refine_ls_number_reflns 3433
_refine_ls_number_restraints 1
_refine_ls_restrained_S_all 1.057
_refine_ls_R_factor_all 0.0351
_refine_ls_R_factor_gt 0.0307
_refine_ls_shift/su_max 0.001
_refine_ls_shift/su_mean 0.000
_refine_ls_structure_factor_coef Fsqd
_refine_ls_weighting_details 'calc w=1/[\s^2^(Fo^2^)+(0.0457P)^2^+1.1603P] where P=(Fo^2^+2Fc^2^)/3'
_refine_ls_weighting_scheme calc
_refine_ls_wR_factor_gt 0.0770
_refine_ls_wR_factor_ref 0.0811
_reflns_number_gt 3153
_reflns_number_total 3433
_reflns_threshold_expression I>2\s(I)
_cod_data_source_file lh5209.cif
_cod_data_source_block I
_cod_original_sg_symbol_H-M 'I 41 c d '
_cod_database_code 2229452
_cod_database_fobs_code 2229452

loop_
_symmetry_equiv_pos_as_xyz
'x, y, z'
'-x, -y, z'
'-y, x+1/2, z+1/4'
'y, -x+1/2, z+1/4'
'-x, y, z+1/2'
'x, -y, z+1/2'
'y+1/2, x, z+1/4'
'-y+1/2, -x, z+1/4'
'x+1/2, y+1/2, z+1/2'
'-x+1/2, -y+1/2, z+1/2'
'-y+1/2, x+1, z+3/4'
'y+1/2, -x+1, z+3/4'
'-x+1/2, y+1/2, z+1'
'x+1/2, -y+1/2, z+1'
'y+1, x+1/2, z+3/4'
'-y+1, -x+1/2, z+3/4'

loop_
_atom_site_type_symbol
_atom_site_label
_atom_site_fract_x
_atom_site_fract_y
_atom_site_fract_z
_atom_site_U_iso_or_equiv
_atom_site_adp_type
_atom_site_calc_flag
_atom_site_refinement_flags
_atom_site_occupancy
_atom_site_disorder_assembly
_atom_site_disorder_group
N N4 0.15231(6) 0.04557(6) 0.26423(9) 0.0422(3) Uani d . 1 . .
H H4 0.1345 0.0224 0.3045 0.051 Uiso calc R 1 . .
O O1 0.15580(7) 0.17926(6) 0.40232(9) 0.0690(4) Uani d . 1 . .
H H1 0.1466 0.2049 0.4418 0.104 Uiso calc R 1 . .
N N1 0.14620(7) 0.08057(7) -0.13144(9) 0.0534(4) Uani d . 1 . .
C C14 0.19348(7) 0.14069(7) 0.44439(12) 0.0468(4) Uani d . 1 . .
N N2 0.08332(6) -0.01202(7) -0.06297(11) 0.0569(4) Uani d . 1 . .
C C4 0.11269(7) 0.02173(7) 0.00293(11) 0.0442(4) Uani d . 1 . .
C C12 0.19309(6) 0.08738(6) 0.28685(10) 0.0389(3) Uani d . 1 . .
N N3 0.21230(5) 0.11616(5) 0.20892(9) 0.0398(3) Uani d . 1 . .
C C11 0.18392(7) 0.10501(6) 0.02914(10) 0.0386(3) Uani d . 1 . .
C C3 0.14849(6) 0.07058(7) -0.03403(10) 0.0421(3) Uani d . 1 . .
C C18 0.25212(6) 0.05078(7) 0.42951(11) 0.0437(3) Uani d . 1 . .
C C13 0.21381(7) 0.09461(7) 0.38867(11) 0.0410(3) Uani d . 1 . .
C C20 0.31013(8) -0.03905(8) 0.41619(17) 0.0641(5) Uani d . 1 . .
H H20 0.3238 -0.0707 0.3791 0.077 Uiso calc R 1 . .
C C9 0.14476(6) 0.04705(6) 0.16521(10) 0.0390(3) Uani d . 1 . .
C C1 0.21610(9) 0.15939(8) -0.11023(13) 0.0585(5) Uani d . 1 . .
H H1A 0.2389 0.1889 -0.1391 0.070 Uiso calc R 1 . .
C C19 0.27385(7) 0.00224(8) 0.37510(13) 0.0516(4) Uani d . 1 . .
H H19 0.2632 -0.0016 0.3099 0.062 Uiso calc R 1 . .
C C21 0.30698(8) 0.01212(10) 0.56875(15) 0.0677(6) Uani d . 1 . .
H H21 0.3185 0.0151 0.6337 0.081 Uiso calc R 1 . .
C C15 0.21017(8) 0.14513(9) 0.54344(13) 0.0576(4) Uani d . 1 . .
H H15 0.1961 0.1762 0.5815 0.069 Uiso calc R 1 . .
C C8 0.10968(7) 0.01000(7) 0.10380(11) 0.0422(3) Uani d . 1 . .
C C10 0.18153(6) 0.09101(6) 0.13142(10) 0.0373(3) Uani d . 1 . .
C C7 0.07478(8) -0.03699(8) 0.13643(14) 0.0582(4) Uani d . 1 . .
H H7 0.0721 -0.0458 0.2025 0.070 Uiso calc R 1 . .
C C17 0.26900(7) 0.05588(8) 0.52860(13) 0.0516(4) Uani d . 1 . .
C C2 0.17893(9) 0.12442(9) -0.16609(13) 0.0613(5) Uani d . 1 . .
H H2 0.1768 0.1323 -0.2325 0.074 Uiso calc R 1 . .
C C16 0.24695(8) 0.10373(10) 0.58300(13) 0.0601(5) Uani d . 1 . .
H H16 0.2578 0.1073 0.6481 0.072 Uiso calc R 1 . .
C C5 0.05054(10) -0.05570(10) -0.02947(17) 0.0720(6) Uani d . 1 . .
H H5 0.0300 -0.0787 -0.0744 0.086 Uiso calc R 1 . .
C C6 0.04461(9) -0.06976(9) 0.06877(17) 0.0729(6) Uani d . 1 . .
H H6 0.0205 -0.1010 0.0882 0.087 Uiso calc R 1 . .
C C23 0.21879(8) 0.14991(7) -0.01156(12) 0.0473(4) Uani d . 1 . .
H H23 0.2433 0.1729 0.0276 0.057 Uiso calc R 1 . .
C C22 0.32682(9) -0.03397(10) 0.51413(19) 0.0726(6) Uani d . 1 . .
H H22 0.3516 -0.0623 0.5419 0.087 Uiso calc R 1 . .

loop_
_atom_site_aniso_label
_atom_site_aniso_U_11
_atom_site_aniso_U_22
_atom_site_aniso_U_33
_atom_site_aniso_U_12
_atom_site_aniso_U_13
_atom_site_aniso_U_23
N4 0.0482(7) 0.0475(7) 0.0308(6) -0.0029(6) 0.0025(5) 0.0074(5)
O1 0.0956(10) 0.0655(8) 0.0461(7) 0.0325(7) -0.0183(7) -0.0127(6)
N1 0.0634(9) 0.0683(9) 0.0286(6) 0.0102(7) 0.0019(6) -0.0026(6)
C14 0.0506(8) 0.0539(9) 0.0358(8) 0.0075(7) -0.0057(7) 0.0015(7)
N2 0.0590(8) 0.0651(9) 0.0467(8) -0.0034(7) 0.0024(7) -0.0196(7)
C4 0.0427(8) 0.0511(9) 0.0387(8) 0.0058(7) 0.0031(6) -0.0095(7)
C12 0.0418(7) 0.0431(7) 0.0318(7) 0.0050(6) -0.0003(6) 0.0024(6)
N3 0.0430(6) 0.0443(6) 0.0321(6) 0.0014(5) 0.0008(5) 0.0029(5)
C11 0.0424(7) 0.0433(8) 0.0303(7) 0.0072(6) 0.0043(6) 0.0024(6)
C3 0.0438(8) 0.0503(8) 0.0321(8) 0.0092(6) 0.0043(6) -0.0041(6)
C18 0.0381(7) 0.0521(8) 0.0409(8) -0.0018(6) -0.0005(6) 0.0117(7)
C13 0.0442(8) 0.0489(8) 0.0299(7) 0.0002(6) -0.0014(6) 0.0058(6)
C20 0.0497(9) 0.0542(10) 0.0883(15) 0.0043(7) 0.0029(10) 0.0120(10)
C9 0.0421(7) 0.0444(8) 0.0304(7) 0.0022(6) 0.0033(6) 0.0036(6)
C1 0.0691(11) 0.0645(11) 0.0417(9) 0.0023(8) 0.0123(8) 0.0152(8)
C19 0.0458(8) 0.0523(9) 0.0566(10) 0.0011(7) 0.0016(7) 0.0069(8)
C21 0.0561(10) 0.0880(15) 0.0590(11) -0.0003(10) -0.0157(9) 0.0290(10)
C15 0.0649(10) 0.0704(11) 0.0375(9) 0.0043(8) -0.0026(8) -0.0084(8)
C8 0.0417(8) 0.0443(8) 0.0405(8) 0.0017(6) 0.0039(6) -0.0036(6)
C10 0.0398(7) 0.0424(8) 0.0297(7) 0.0029(6) 0.0016(6) 0.0008(6)
C7 0.0633(11) 0.0557(10) 0.0557(11) -0.0100(8) 0.0084(8) 0.0002(8)
C17 0.0441(8) 0.0673(10) 0.0433(9) -0.0035(7) -0.0061(7) 0.0154(8)
C2 0.0767(12) 0.0770(12) 0.0302(8) 0.0113(10) 0.0063(8) 0.0087(8)
C16 0.0627(10) 0.0864(13) 0.0314(7) -0.0018(10) -0.0115(8) 0.0070(8)
C5 0.0764(13) 0.0718(12) 0.0679(13) -0.0183(10) 0.0033(11) -0.0268(11)
C6 0.0809(13) 0.0620(12) 0.0756(15) -0.0267(10) 0.0108(11) -0.0115(10)
C23 0.0529(9) 0.0505(9) 0.0387(8) 0.0023(7) 0.0061(7) 0.0043(7)
C22 0.0569(11) 0.0678(13) 0.0932(16) 0.0089(9) -0.0099(11) 0.0312(12)

loop_
_atom_type_symbol
_atom_type_description
_atom_type_scat_dispersion_real
_atom_type_scat_dispersion_imag
_atom_type_scat_source
C C 0.0033 0.0016 'International Tables Vol C Tables 4.2.6.8 and 6.1.1.4'
H H 0.0000 0.0000 'International Tables Vol C Tables 4.2.6.8 and 6.1.1.4'
N N 0.0061 0.0033 'International Tables Vol C Tables 4.2.6.8 and 6.1.1.4'
O O 0.0106 0.0060 'International Tables Vol C Tables 4.2.6.8 and 6.1.1.4'

loop_
_geom_angle_atom_site_label_1
_geom_angle_atom_site_label_2
_geom_angle_atom_site_label_3
_geom_angle_site_symmetry_1
_geom_angle_site_symmetry_3
_geom_angle
_geom_angle_publ_flag
C12 N4 C9 . . 107.15(12) ?
C12 N4 H4 . . 126.4 ?
C9 N4 H4 . . 126.4 ?
C14 O1 H1 . . 109.5 ?
C2 N1 C3 . . 117.19(16) ?
O1 C14 C13 . . 117.60(14) ?
O1 C14 C15 . . 122.28(14) ?
C13 C14 C15 . . 120.07(14) ?
C5 N2 C4 . . 117.62(16) ?
N2 C4 C8 . . 121.68(15) ?
N2 C4 C3 . . 117.67(14) ?
C8 C4 C3 . . 120.64(14) ?
N3 C12 N4 . . 112.31(13) ?
N3 C12 C13 . . 127.13(13) ?
N4 C12 C13 . . 120.47(13) ?
C12 N3 C10 . . 104.67(11) ?
C23 C11 C3 . . 118.18(14) ?
C23 C11 C10 . . 124.68(14) ?
C3 C11 C10 . . 117.14(13) ?
N1 C3 C11 . . 122.32(15) ?
N1 C3 C4 . . 116.56(14) ?
C11 C3 C4 . . 121.11(13) ?
C19 C18 C17 . . 118.45(15) ?
C19 C18 C13 . . 122.67(14) ?
C17 C18 C13 . . 118.88(15) ?
C14 C13 C18 . . 120.65(14) ?
C14 C13 C12 . . 120.25(13) ?
C18 C13 C12 . . 118.97(14) ?
C19 C20 C22 . . 120.18(19) ?
C19 C20 H20 . . 119.9 ?
C22 C20 H20 . . 119.9 ?
N4 C9 C10 . . 106.07(13) ?
N4 C9 C8 . . 129.82(13) ?
C10 C9 C8 . . 124.02(13) ?
C23 C1 C2 . . 118.97(17) ?
C23 C1 H1A . . 120.5 ?
C2 C1 H1A . . 120.5 ?
C20 C19 C18 . . 121.35(17) ?
C20 C19 H19 . . 119.3 ?
C18 C19 H19 . . 119.3 ?
C22 C21 C17 . . 121.23(19) ?
C22 C21 H21 . . 119.4 ?
C17 C21 H21 . . 119.4 ?
C16 C15 C14 . . 119.76(17) ?
C16 C15 H15 . . 120.1 ?
C14 C15 H15 . . 120.1 ?
C7 C8 C4 . . 118.98(16) ?
C7 C8 C9 . . 124.73(15) ?
C4 C8 C9 . . 116.26(14) ?
C9 C10 N3 . . 109.79(12) ?
C9 C10 C11 . . 120.66(13) ?
N3 C10 C11 . . 129.55(13) ?
C6 C7 C8 . . 118.34(18) ?
C6 C7 H7 . . 120.8 ?
C8 C7 H7 . . 120.8 ?
C16 C17 C18 . . 118.50(15) ?
C16 C17 C21 . . 122.93(18) ?
C18 C17 C21 . . 118.57(18) ?
N1 C2 C1 . . 124.50(16) ?
N1 C2 H2 . . 117.8 ?
C1 C2 H2 . . 117.8 ?
C15 C16 C17 . . 122.14(16) ?
C15 C16 H16 . . 118.9 ?
C17 C16 H16 . . 118.9 ?
N2 C5 C6 . . 124.30(18) ?
N2 C5 H5 . . 117.9 ?
C6 C5 H5 . . 117.9 ?
C7 C6 C5 . . 119.06(18) ?
C7 C6 H6 . . 120.5 ?
C5 C6 H6 . . 120.5 ?
C1 C23 C11 . . 118.80(17) ?
C1 C23 H23 . . 120.6 ?
C11 C23 H23 . . 120.6 ?
C21 C22 C20 . . 120.22(17) ?
C21 C22 H22 . . 119.9 ?
C20 C22 H22 . . 119.9 ?

loop_
_geom_bond_atom_site_label_1
_geom_bond_atom_site_label_2
_geom_bond_site_symmetry_2
_geom_bond_distance
_geom_bond_publ_flag
N4 C12 . 1.3548(19) ?
N4 C9 . 1.3697(19) ?
N4 H4 . 0.8600 ?
O1 C14 . 1.3476(18) ?
O1 H1 . 0.8200 ?
N1 C2 . 1.324(2) ?
N1 C3 . 1.3563(19) ?
C14 C13 . 1.370(2) ?
C14 C15 . 1.414(2) ?
N2 C5 . 1.316(3) ?
N2 C4 . 1.356(2) ?
C4 C8 . 1.411(2) ?
C4 C3 . 1.459(2) ?
C12 N3 . 1.3241(18) ?
C12 C13 . 1.482(2) ?
N3 C10 . 1.3912(19) ?
C11 C23 . 1.400(2) ?
C11 C3 . 1.413(2) ?
C11 C10 . 1.4394(19) ?
C18 C19 . 1.414(2) ?
C18 C17 . 1.417(2) ?
C18 C13 . 1.429(2) ?
C20 C19 . 1.363(3) ?
C20 C22 . 1.400(3) ?
C20 H20 . 0.9300 ?
C9 C10 . 1.375(2) ?
C9 C8 . 1.427(2) ?
C1 C23 . 1.372(2) ?
C1 C2 . 1.384(3) ?
C1 H1A . 0.9300 ?
C19 H19 . 0.9300 ?
C21 C22 . 1.358(3) ?
C21 C17 . 1.420(2) ?
C21 H21 . 0.9300 ?
C15 C16 . 1.363(3) ?
C15 H15 . 0.9300 ?
C8 C7 . 1.395(2) ?
C7 C6 . 1.369(3) ?
C7 H7 . 0.9300 ?
C17 C16 . 1.404(3) ?
C2 H2 . 0.9300 ?
C16 H16 . 0.9300 ?
C5 C6 . 1.391(3) ?
C5 H5 . 0.9300 ?
C6 H6 . 0.9300 ?
C23 H23 . 0.9300 ?
C22 H22 . 0.9300 ?

loop_
_geom_hbond_atom_site_label_D
_geom_hbond_atom_site_label_H
_geom_hbond_atom_site_label_A
_geom_hbond_site_symmetry_A
_geom_hbond_distance_DH
_geom_hbond_distance_HA
_geom_hbond_distance_DA
_geom_hbond_angle_DHA
N4 H4 N2 6 0.86 2.17 2.9361(19) 149
N4 H4 N1 6 0.86 2.50 3.191(2) 138
O1 H1 N3 4 0.82 2.01 2.7203(17) 145

loop_
_cod_related_entry_id
_cod_related_entry_database
_cod_related_entry_code
1 ChemSpider 30656541
